data_4112835
loop_
_publ_author_name
'Ashleigh J. Fletcher'
'Edmund J. Cussen'
'Darren Bradshaw'
'Matthew J. Rosseinsky'
'K. Mark Thomas'

_publ_contact_author
;
      Matthew J. Rosseinsky
      Inorganic Chemistry Laboratory
      University of Oxford
      South Parks Road
      Oxford OX1 3QR
      UK
;
_publ_contact_author_email matthew.rosseinsky@chem.ox.ac.uk
_publ_contact_author_fax '(44) 1865 272690'
_publ_contact_author_phone '(44) 1865 272695'
_publ_section_title
;
 Adsorption of Gases and Vapors on Nanoporous Ni2(4,4'-Bipyridine)3(NO3)4
 Metal-Organic Framework Materials Templated with Methanol and Ethanol:
 Structural Effects in Adsorption Kinetics
;
_journal_name_full 'Journal of the American Chemical Society'
_journal_page_first 9750
_journal_page_last 9759
_journal_paper_doi 10.1021/ja0490267
_journal_volume 126
_journal_year 2004
_chemical_formula_moiety 'C15 H12 N5 Ni O6'
_chemical_formula_sum 'C15 H12 N5 Ni O6'
_chemical_formula_weight 417.01
_chemical_name_systematic
; 
 ? 
;
_space_group_IT_number 68
_symmetry_cell_setting orthorhombic
_symmetry_Int_Tables_number 68
_symmetry_space_group_name_Hall '-C 2a 2ac'
_symmetry_space_group_name_H-M 'C c c a :2'
_atom_sites_solution_hydrogens geom
_atom_sites_solution_primary isomor
_atom_sites_solution_secondary difmap
_audit_creation_method SHELXL
_cell_angle_alpha 90.00
_cell_angle_beta 90.00
_cell_angle_gamma 90.00
_cell_formula_units_Z 8
_cell_length_a 11.883(1)
_cell_length_b 19.049(1)
_cell_length_c 17.415(1)
_cell_measurement_reflns_used 6655
_cell_measurement_temperature 375(2)
_cell_measurement_theta_max 26.55
_cell_measurement_theta_min 2.33
_cell_volume 3942.0(5)
_computing_cell_refinement 'HKL (Otwinowski & Minor, 1996)'
_computing_data_collection 'XPRESS (MAC Science, 1989)'
_computing_data_reduction 'HKL (Otwinowski & Minor, 1996)'
_computing_molecular_graphics XPMA/ZORTEP
_computing_publication_material CIFTAB
_computing_structure_refinement 'SHELXL-93 (Sheldrick, 1993)'
_computing_structure_solution 'SHELXS-86 (Sheldrick, 1990)'
_diffrn_ambient_environment 'In an open 0.5 mm Lindemann tube'
_diffrn_ambient_temperature 375(2)
_diffrn_crystal_treatment
;
 A single crystal of [Ni(bpy)1.5(NO3)2].(EtOH) was warmed to 375 K (the
 desolvation temperature) at 20 K/hr. The crystal lay inside an open-ended
 capillary, itself immersed in a variable temperature dry nitrogen stream,
 throughout the experiment. 
;
_diffrn_detector 'Eu/Ba image plate'
_diffrn_measurement_device 'Enraf-Nonius DIP2000 diffractometer'
_diffrn_measurement_method 'Ninety 2-degree oscillations in phi'
_diffrn_radiation_monochromator graphite
_diffrn_radiation_source 'fine-focus sealed tube'
_diffrn_radiation_type MoK\a
_diffrn_radiation_wavelength 0.71073
_diffrn_reflns_av_R_equivalents 0.039
_diffrn_reflns_av_sigmaI/netI 0.0217
_diffrn_reflns_limit_h_max 13
_diffrn_reflns_limit_h_min -13
_diffrn_reflns_limit_k_max 23
_diffrn_reflns_limit_k_min -23
_diffrn_reflns_limit_l_max 21
_diffrn_reflns_limit_l_min -21
_diffrn_reflns_number 14645
_diffrn_reflns_theta_max 26.55
_diffrn_reflns_theta_min 2.33
_diffrn_standards_decay_% 0
_exptl_absorpt_coefficient_mu 1.023
_exptl_absorpt_correction_T_max 1.0
_exptl_absorpt_correction_T_min 1.0
_exptl_absorpt_correction_type none
_exptl_crystal_colour blue
_exptl_crystal_density_diffrn 1.405
_exptl_crystal_description 'transparent blocks'
_exptl_crystal_F_000 1704
_exptl_crystal_size_max 0.45
_exptl_crystal_size_mid 0.40
_exptl_crystal_size_min 0.32
_refine_diff_density_max 0.882
_refine_diff_density_min -0.487
_refine_diff_density_rms 0.072
_refine_ls_extinction_method none
_refine_ls_goodness_of_fit_all 1.105
_refine_ls_goodness_of_fit_obs 1.211
_refine_ls_hydrogen_treatment constr
_refine_ls_matrix_type full
_refine_ls_number_parameters 124
_refine_ls_number_reflns 1957
_refine_ls_number_restraints 0
_refine_ls_restrained_S_all 1.108
_refine_ls_restrained_S_obs 1.211
_refine_ls_R_factor_all 0.0819
_refine_ls_R_factor_obs 0.0676
_refine_ls_shift/esd_max 0.000
_refine_ls_shift/esd_mean 0.000
_refine_ls_structure_factor_coef Fsqd
_refine_ls_weighting_details 'w=1/[\s^2^(Fo^2^)+(0.1275P)^2^+4.7945P] where P=(Fo^2^+2Fc^2^)/3'
_refine_ls_weighting_scheme calc
_refine_ls_wR_factor_all 0.2210
_refine_ls_wR_factor_obs 0.2085
_reflns_number_observed 1480
_reflns_number_total 1958
_reflns_observed_criterion >2sigma(I)
_cod_data_source_file ja0490267si20040310_115243_2.cif
_cod_data_source_block Ni2(4,4'-bpy)3(NO3)4
_cod_depositor_comments
;
The following automatic conversions were performed:

'_refine_ls_weighting_scheme' value 'calc
w=1/[\s^2^(Fo^2^)+(0.1275P)^2^+4.7945P] where P=(Fo^2^+2Fc^2^)/3' was
changed to 'calc'. New tag '_refine_ls_weighting_details' was
created. The value of the new tag was set to
'w=1/[\s^2^(Fo^2^)+(0.1275P)^2^+4.7945P] where P=(Fo^2^+2Fc^2^)/3'.

Automatic conversion script
Id: cif_fix_values 3143 2015-03-26 13:38:13Z robertas 
;
_cod_original_sg_symbol_H-M 'C c c a'
_cod_database_code 4112835

loop_
_symmetry_equiv_pos_as_xyz
'x, y, z'
'-x+1/2, y, z+1/2'
'x, -y, z+1/2'
'-x+1/2, -y, z'
'x+1/2, y+1/2, z'
'-x+1, y+1/2, z+1/2'
'x+1/2, -y+1/2, z+1/2'
'-x+1, -y+1/2, z'
'-x, -y, -z'
'x-1/2, -y, -z-1/2'
'-x, y, -z-1/2'
'x-1/2, y, -z'
'-x+1/2, -y+1/2, -z'
'x, -y+1/2, -z-1/2'
'-x+1/2, y+1/2, -z-1/2'
'x, y+1/2, -z'

loop_
_atom_site_aniso_label
_atom_site_aniso_U_11
_atom_site_aniso_U_22
_atom_site_aniso_U_33
_atom_site_aniso_U_23
_atom_site_aniso_U_13
_atom_site_aniso_U_12
Ni1 0.1406(10) 0.0775(7) 0.0450(5) 0.000 0.000 0.0735(6)
N1 0.141(4) 0.076(3) 0.055(2) -0.006(2) -0.007(2) 0.073(3)
C1 0.107(3) 0.059(2) 0.052(2) -0.008(2) -0.005(2) 0.039(2)
C2 0.094(3) 0.060(2) 0.058(2) -0.003(2) -0.009(2) 0.033(2)
C3 0.095(3) 0.056(2) 0.057(2) 0.002(2) -0.001(2) 0.036(2)
C4 0.219(8) 0.102(4) 0.063(3) -0.013(3) -0.016(4) 0.106(5)
C5 0.256(9) 0.129(5) 0.059(3) -0.024(3) -0.038(4) 0.139(6)
N2 0.083(3) 0.067(3) 0.048(3) 0.000 0.000 0.038(3)
C6 0.079(3) 0.113(4) 0.055(3) -0.014(3) -0.006(2) 0.011(3)
C7 0.075(3) 0.116(4) 0.055(3) -0.010(2) 0.000(2) -0.005(3)
C8 0.069(4) 0.065(3) 0.045(3) 0.000 0.000 0.008(2)
N3 0.118(5) 0.127(5) 0.109(5) 0.044(4) -0.014(4) 0.014(4)
O1 0.160(5) 0.201(6) 0.111(4) 0.082(4) 0.052(3) 0.092(4)
O2 0.178(6) 0.160(6) 0.137(4) 0.058(4) 0.021(4) -0.022(4)
O3 0.178(6) 0.107(4) 0.161(5) -0.003(4) 0.025(4) 0.039(4)

loop_
_atom_site_label
_atom_site_type_symbol
_atom_site_fract_x
_atom_site_fract_y
_atom_site_fract_z
_atom_site_U_iso_or_equiv
_atom_site_thermal_displace_type
_atom_site_occupancy
_atom_site_calc_flag
_atom_site_refinement_flags
Ni1 Ni 0.0000 0.2500 0.07108(4) 0.0877(5) Uani 1 d S
N1 N 0.0871(4) 0.1553(2) 0.0776(2) 0.091(2) Uani 1 d .
C1 C 0.1340(4) 0.1335(2) 0.1420(2) 0.0729(13) Uani 1 d .
H1 H 0.1229 0.1609 0.1877 0.091 Uiso 1 calc .
C2 C 0.1979(4) 0.0737(2) 0.1470(2) 0.0705(12) Uani 1 d .
H2 H 0.2316 0.0610 0.1952 0.088 Uiso 1 calc .
C3 C 0.2141(4) 0.0321(2) 0.0842(2) 0.0693(12) Uani 1 d .
C4 C 0.1618(7) 0.0527(3) 0.0181(3) 0.128(3) Uani 1 d .
H4 H 0.1692 0.0249 -0.0276 0.160 Uiso 1 calc .
C5 C 0.0988(8) 0.1129(4) 0.0168(3) 0.148(4) Uani 1 d .
H5 H 0.0612 0.1253 -0.0301 0.185 Uiso 1 calc .
N2 N 0.0000 0.2500 -0.0478(3) 0.0660(14) Uani 1 d S
C6 C 0.0889(4) 0.2709(3) -0.0872(3) 0.0823(14) Uani 1 d .
H6 H 0.1543 0.2863 -0.0596 0.103 Uiso 1 calc .
C7 C 0.0916(4) 0.2715(3) -0.1667(3) 0.0819(14) Uani 1 d .
H7 H 0.1580 0.2870 -0.1931 0.102 Uiso 1 calc .
C8 C 0.0000 0.2500 -0.2073(3) 0.0596(14) Uani 1 d S
N3 N -0.1691(6) 0.1690(4) 0.1342(4) 0.118(2) Uani 1 d .
O1 O -0.1529(5) 0.1916(4) 0.0731(3) 0.157(3) Uani 1 d .
O2 O -0.2363(6) 0.1342(4) 0.1626(3) 0.158(2) Uani 1 d .
O3 O -0.1037(6) 0.2040(3) 0.1787(4) 0.148(2) Uani 1 d .

loop_
_atom_type_symbol
_atom_type_description
_atom_type_scat_dispersion_real
_atom_type_scat_dispersion_imag
_atom_type_scat_source
Ni Ni 0.3393 1.1124 'International Tables Vol C Tables 4.2.6.8 and 6.1.1.4'
C C 0.0033 0.0016 'International Tables Vol C Tables 4.2.6.8 and 6.1.1.4'
N N 0.0061 0.0033 'International Tables Vol C Tables 4.2.6.8 and 6.1.1.4'
O O 0.0106 0.0060 'International Tables Vol C Tables 4.2.6.8 and 6.1.1.4'
H H 0.0000 0.0000 'International Tables Vol C Tables 4.2.6.8 and 6.1.1.4'

loop_
_geom_angle_atom_site_label_1
_geom_angle_atom_site_label_2
_geom_angle_atom_site_label_3
_geom_angle
_geom_angle_site_symmetry_1
_geom_angle_site_symmetry_3
N2 Ni1 N1 93.14(10) . .
N2 Ni1 N1 93.14(10) . 8_455
N1 Ni1 N1 173.7(2) . 8_455
N2 Ni1 O1 90.96(14) . 8_455
N1 Ni1 O1 91.6(2) . 8_455
N1 Ni1 O1 88.3(2) 8_455 8_455
N2 Ni1 O1 90.96(14) . .
N1 Ni1 O1 88.3(2) . .
N1 Ni1 O1 91.6(2) 8_455 .
O1 Ni1 O1 178.1(3) 8_455 .
N2 Ni1 O3 141.1(2) . .
N1 Ni1 O3 84.1(2) . .
N1 Ni1 O3 91.1(2) 8_455 .
O1 Ni1 O3 127.8(3) 8_455 .
O1 Ni1 O3 50.2(2) . .
N2 Ni1 O3 141.1(2) . 8_455
N1 Ni1 O3 91.1(2) . 8_455
N1 Ni1 O3 84.1(2) 8_455 8_455
O1 Ni1 O3 50.2(2) 8_455 8_455
O1 Ni1 O3 127.8(3) . 8_455
O3 Ni1 O3 77.8(4) . 8_455
C1 N1 C5 116.0(4) . .
C1 N1 Ni1 122.0(3) . .
C5 N1 Ni1 122.1(3) . .
N1 C1 C2 123.3(4) . .
N1 C1 H1 118 . .
C2 C1 H1 118 . .
C3 C2 C1 120.6(4) . .
C3 C2 H2 120 . .
C1 C2 H2 120 . .
C2 C3 C4 116.5(4) . .
C2 C3 C3 123.8(3) . 4
C4 C3 C3 119.7(3) . 4
C3 C4 C5 120.2(5) . .
C3 C4 H4 120 . .
C5 C4 H4 120 . .
N1 C5 C4 123.3(5) . .
N1 C5 H5 118 . .
C4 C5 H5 118 . .
C6 N2 C6 117.3(6) 8_455 .
C6 N2 Ni1 121.3(3) 8_455 .
C6 N2 Ni1 121.3(3) . .
N2 C6 C7 122.7(5) . .
N2 C6 H6 119 . .
C7 C6 H6 119 . .
C8 C7 C6 119.9(5) . .
C8 C7 H7 120) . .
C6 C7 H7 120 . .
C7 C8 C7 117.3(6) . 8_455
C7 C8 C8 121.4(3) . 14
C7 C8 C8 121.4(3) 8_455 14
O2 N3 O1 136.1(9) . .
O2 N3 O3 117.5(7) . .
O1 N3 O3 105.0(8) . .
N3 O1 Ni1 110.4(6) . .
N3 O3 Ni1 91.7(5) . .

loop_
_geom_bond_atom_site_label_1
_geom_bond_atom_site_label_2
_geom_bond_distance
_geom_bond_site_symmetry_2
Ni1 N2 2.070(5) .
Ni1 N1 2.082(3) .
Ni1 N1 2.082(3) 8_455
Ni1 O1 2.131(7) 8_455
Ni1 O1 2.131(7) .
Ni1 O3 2.408(6) .
Ni1 O3 2.408(6) 8_455
N1 C1 1.320(5) .
N1 C5 1.340(6) .
C1 C2 1.373(5) .
C1 H1 0.96 .
C2 C3 1.364(6) .
C2 H2 0.96 .
C3 C4 1.367(6) .
C3 C3 1.492(7) 4
C4 C5 1.369(7) .
C4 H4 0.96 .
C5 H5 0.96 .
N2 C6 1.321(6) 8_455
N2 C6 1.321(6) .
C6 C7 1.384(7) .
C6 H6 0.96 .
C7 C8 1.362(6) .
C7 H7 0.96 .
C8 C7 1.362(6) 8_455
C8 C8 1.485(11) 14
N3 O2 1.149(8) .
N3 O1 1.165(7) .
N3 O3 1.283(8) .
